data_4504564
loop_
_publ_author_name
'Said, Farouq F.'
'Bazinet, Patrick'
'Ong, Tiow-Gan'
'Yap, Glenn P. A.'
'Richeson, Darrin S.'

_publ_section_title
;
 Hydrogen Bonding Motifs
 ofN,N&#x2018;,N&#x2018;&#x2009;&#x2018;-Trisubstituted Guanidinium
 Cations with Spherical and Rodlike Monoanions:&#x2009; Syntheses and
 Structures of I-, I3-, and SCN-Salts
;
_journal_issue 1
_journal_name_full 'Crystal Growth &amp; Design'
_journal_page_first 258
_journal_paper_doi 10.1021/cg050303a
_journal_volume 6
_journal_year 2006
_chemical_formula_sum 'C15 H26 I N3'
_chemical_formula_weight 375.29
_chemical_name_systematic
; 
 ? 
;
_space_group_IT_number 14
_symmetry_cell_setting monoclinic
_symmetry_space_group_name_Hall '-P 2ybc'
_symmetry_space_group_name_H-M 'P 1 21/c 1'
_atom_sites_solution_hydrogens geom
_atom_sites_solution_primary direct
_atom_sites_solution_secondary difmap
_audit_creation_method SHELXL-97
_cell_angle_alpha 90.00
_cell_angle_beta 92.43(4)
_cell_angle_gamma 90.00
_cell_formula_units_Z 4
_cell_length_a 8.231(2)
_cell_length_b 18.798(6)
_cell_length_c 11.582(4)
_cell_measurement_reflns_used 54
_cell_measurement_temperature 203(2)
_cell_measurement_theta_max 28.29
_cell_measurement_theta_min 1.47
_cell_volume 1790.4(9)
_computing_cell_refinement 'SMART, Bruker (2000)'
_computing_data_collection 'SMART, Bruker (2000)'
_computing_data_reduction 'XPREP, Bruker (2000)'
_computing_molecular_graphics 'SHELXTL, Bruker (2000)'
_computing_publication_material 'SHELXTL, Bruker (2000)'
_computing_structure_refinement 'SHELXL-97 (Sheldrick, 1997)'
_computing_structure_solution 'SHELXS-97 (Sheldrick, 1997)'
_diffrn_ambient_temperature 203(2)
_diffrn_measured_fraction_theta_full 0.868
_diffrn_measured_fraction_theta_max 0.868
_diffrn_measurement_device_type 'CCD area detector'
_diffrn_measurement_method 'phi and omega scans'
_diffrn_radiation_monochromator graphite
_diffrn_radiation_source 'fine-focus sealed tube'
_diffrn_radiation_type MoK\a
_diffrn_radiation_wavelength 0.71073
_diffrn_reflns_av_R_equivalents 0.0603
_diffrn_reflns_av_sigmaI/netI 0.1194
_diffrn_reflns_limit_h_max 7
_diffrn_reflns_limit_h_min -10
_diffrn_reflns_limit_k_max 24
_diffrn_reflns_limit_k_min -25
_diffrn_reflns_limit_l_max 15
_diffrn_reflns_limit_l_min -14
_diffrn_reflns_number 7858
_diffrn_reflns_theta_full 28.98
_diffrn_reflns_theta_max 28.98
_diffrn_reflns_theta_min 2.07
_diffrn_standards_decay_% <1
_exptl_absorpt_coefficient_mu 1.782
_exptl_absorpt_correction_T_max 0.8705
_exptl_absorpt_correction_T_min 0.7169
_exptl_absorpt_correction_type multi-scan
_exptl_absorpt_process_details 'SADABS, Bruker (2000)'
_exptl_crystal_colour colourless
_exptl_crystal_density_diffrn 1.392
_exptl_crystal_density_method 'not measured'
_exptl_crystal_description block
_exptl_crystal_F_000 760
_exptl_crystal_size_max 0.20
_exptl_crystal_size_mid 0.10
_exptl_crystal_size_min 0.08
_refine_diff_density_max 0.619
_refine_diff_density_min -0.671
_refine_diff_density_rms 0.132
_refine_ls_extinction_method none
_refine_ls_goodness_of_fit_ref 1.013
_refine_ls_hydrogen_treatment constr
_refine_ls_matrix_type full
_refine_ls_number_parameters 172
_refine_ls_number_reflns 4114
_refine_ls_number_restraints 0
_refine_ls_restrained_S_all 1.013
_refine_ls_R_factor_all 0.1183
_refine_ls_R_factor_gt 0.0532
_refine_ls_shift/su_max 0.003
_refine_ls_shift/su_mean 0.000
_refine_ls_structure_factor_coef Fsqd
_refine_ls_weighting_details 'calc w=1/[\s^2^(Fo^2^)+(0.0200P)^2^+0.0000P] where P=(Fo^2^+2Fc^2^)/3'
_refine_ls_weighting_scheme calc
_refine_ls_wR_factor_gt 0.0801
_refine_ls_wR_factor_ref 0.0930
_reflns_number_gt 2449
_reflns_number_total 4114
_reflns_threshold_expression >2sigma(I)
_cod_data_source_file cg050303asi20050629_051725.cif
_cod_data_source_block dr2095
_cod_depositor_comments
;
The following automatic conversions were performed:

'_symmetry_cell_setting' value 'Monoclinic' changed to 'monoclinic'
according to /home/saulius/struct/CIF-dictionaries/cif_core.dic
dictionary named 'cif_core.dic' version 2.4.1 from 2010-06-29.

Automatic conversion script
Id: cif_fix_values 1715 2011-07-08 13:25:40Z adriana 
;
_cod_original_cell_volume 1790.3(10)
_cod_original_sg_symbol_H-M P2(1)/c
_cod_database_code 4504564

loop_
_symmetry_equiv_pos_as_xyz
'x, y, z'
'-x, y+1/2, -z+1/2'
'-x, -y, -z'
'x, -y-1/2, z-1/2'

loop_
_atom_site_label
_atom_site_type_symbol
_atom_site_fract_x
_atom_site_fract_y
_atom_site_fract_z
_atom_site_U_iso_or_equiv
_atom_site_adp_type
_atom_site_occupancy
_atom_site_symmetry_multiplicity
_atom_site_calc_flag
_atom_site_refinement_flags
I I 0.23882(4) 0.62014(2) 0.31815(3) 0.02824(12) Uani 1 1 d .
N1 N -0.4230(5) 0.6472(3) 0.1265(4) 0.0360(13) Uani 1 1 d .
H1A H -0.5147 0.6257 0.1373 0.043 Uiso 1 1 calc R
N2 N -0.3209(5) 0.5968(3) 0.2928(4) 0.0334(13) Uani 1 1 d .
H2A H -0.4014 0.6153 0.3287 0.040 Uiso 1 1 calc R
N3 N -0.1469(5) 0.6217(3) 0.1459(3) 0.0257(10) Uani 1 1 d .
H3A H -0.0647 0.6213 0.1957 0.031 Uiso 1 1 calc R
C1 C -0.4325(7) 0.7064(3) 0.0434(5) 0.0337(15) Uani 1 1 d .
H1B H -0.3222 0.7146 0.0151 0.040 Uiso 1 1 calc R
C2 C -0.5427(9) 0.6853(4) -0.0581(5) 0.056(2) Uani 1 1 d .
H2B H -0.5036 0.6414 -0.0913 0.083 Uiso 1 1 calc R
H2C H -0.5432 0.7226 -0.1160 0.083 Uiso 1 1 calc R
H2D H -0.6522 0.6782 -0.0325 0.083 Uiso 1 1 calc R
C3 C -0.4870(8) 0.7737(4) 0.1023(6) 0.0511(19) Uani 1 1 d .
H3B H -0.4114 0.7850 0.1662 0.077 Uiso 1 1 calc R
H3C H -0.5948 0.7667 0.1312 0.077 Uiso 1 1 calc R
H3D H -0.4898 0.8126 0.0472 0.077 Uiso 1 1 calc R
C4 C -0.2269(7) 0.5414(3) 0.3547(5) 0.0313(15) Uani 1 1 d .
H4A H -0.1217 0.5351 0.3175 0.038 Uiso 1 1 calc R
C5 C -0.3175(8) 0.4716(4) 0.3509(6) 0.0532(19) Uani 1 1 d .
H5A H -0.3345 0.4565 0.2713 0.080 Uiso 1 1 calc R
H5B H -0.4219 0.4776 0.3856 0.080 Uiso 1 1 calc R
H5C H -0.2545 0.4359 0.3935 0.080 Uiso 1 1 calc R
C6 C -0.1944(8) 0.5653(4) 0.4794(5) 0.0464(18) Uani 1 1 d .
H6A H -0.1320 0.6091 0.4805 0.070 Uiso 1 1 calc R
H6B H -0.1336 0.5287 0.5216 0.070 Uiso 1 1 calc R
H6C H -0.2970 0.5733 0.5156 0.070 Uiso 1 1 calc R
C7 C -0.0232(6) 0.6796(3) -0.0184(5) 0.0261(13) Uani 1 1 d .
C8 C 0.0098(7) 0.6794(3) -0.1360(5) 0.0331(15) Uani 1 1 d .
H8A H 0.0694 0.7169 -0.1673 0.040 Uiso 1 1 calc R
C9 C -0.0447(7) 0.6245(4) -0.2061(5) 0.0401(16) Uani 1 1 d .
H9A H -0.0220 0.6250 -0.2849 0.048 Uiso 1 1 calc R
C10 C -0.1319(7) 0.5690(3) -0.1625(5) 0.0388(16) Uani 1 1 d .
H10A H -0.1711 0.5330 -0.2126 0.047 Uiso 1 1 calc R
C11 C -0.1633(6) 0.5653(3) -0.0451(5) 0.0274(14) Uani 1 1 d .
C12 C -0.1110(6) 0.6225(3) 0.0241(4) 0.0237(12) Uani 1 1 d .
C13 C 0.0301(7) 0.7404(3) 0.0588(5) 0.0318(15) Uani 1 1 d .
H13A H 0.0880 0.7752 0.0143 0.048 Uiso 1 1 calc R
H13B H 0.1013 0.7226 0.1212 0.048 Uiso 1 1 calc R
H13C H -0.0645 0.7626 0.0907 0.048 Uiso 1 1 calc R
C14 C -0.2525(7) 0.5018(3) 0.0019(5) 0.0389(16) Uani 1 1 d .
H14A H -0.2661 0.5081 0.0840 0.058 Uiso 1 1 calc R
H14B H -0.1901 0.4589 -0.0107 0.058 Uiso 1 1 calc R
H14C H -0.3584 0.4977 -0.0376 0.058 Uiso 1 1 calc R
C15 C -0.2959(6) 0.6216(4) 0.1877(4) 0.0289(13) Uani 1 1 d .

loop_
_atom_site_aniso_label
_atom_site_aniso_U_11
_atom_site_aniso_U_22
_atom_site_aniso_U_33
_atom_site_aniso_U_23
_atom_site_aniso_U_13
_atom_site_aniso_U_12
I 0.02477(19) 0.0321(2) 0.02791(19) -0.0004(2) 0.00234(13) -0.0008(2)
N1 0.021(3) 0.046(3) 0.040(3) 0.021(3) 0.000(2) 0.004(2)
N2 0.028(3) 0.049(4) 0.024(3) 0.015(2) 0.010(2) 0.012(2)
N3 0.017(2) 0.039(3) 0.022(2) 0.005(3) 0.0012(18) 0.001(2)
C1 0.028(3) 0.040(4) 0.033(4) 0.011(3) 0.006(3) 0.003(3)
C2 0.071(5) 0.063(5) 0.032(4) 0.001(4) -0.009(4) 0.020(4)
C3 0.054(5) 0.047(5) 0.052(5) 0.004(4) -0.002(4) 0.000(4)
C4 0.027(3) 0.042(4) 0.026(3) 0.009(3) 0.004(3) 0.009(3)
C5 0.060(5) 0.042(5) 0.057(5) 0.008(4) -0.005(4) -0.010(4)
C6 0.055(4) 0.051(5) 0.033(4) 0.006(3) -0.003(3) -0.002(4)
C7 0.021(3) 0.029(4) 0.029(3) 0.006(3) 0.003(2) 0.001(3)
C8 0.039(4) 0.038(4) 0.023(3) 0.008(3) 0.008(3) -0.010(3)
C9 0.049(4) 0.050(4) 0.021(3) -0.007(4) 0.002(3) 0.004(4)
C10 0.049(4) 0.037(4) 0.031(4) -0.005(3) -0.004(3) 0.001(3)
C11 0.024(3) 0.026(4) 0.033(3) 0.004(3) 0.002(3) -0.002(3)
C12 0.016(3) 0.030(3) 0.026(3) 0.002(3) 0.000(2) 0.003(3)
C13 0.034(3) 0.030(4) 0.032(3) 0.004(3) 0.006(3) -0.007(3)
C14 0.040(4) 0.029(4) 0.047(4) 0.001(3) -0.001(3) -0.011(3)
C15 0.026(3) 0.032(3) 0.029(3) 0.008(3) -0.001(2) -0.002(3)

loop_
_atom_type_symbol
_atom_type_description
_atom_type_scat_dispersion_real
_atom_type_scat_dispersion_imag
_atom_type_scat_source
C C 0.0033 0.0016 'International Tables Vol C Tables 4.2.6.8 and 6.1.1.4'
H H 0.0000 0.0000 'International Tables Vol C Tables 4.2.6.8 and 6.1.1.4'
N N 0.0061 0.0033 'International Tables Vol C Tables 4.2.6.8 and 6.1.1.4'
I I -0.4742 1.8119 'International Tables Vol C Tables 4.2.6.8 and 6.1.1.4'

loop_
_geom_angle_atom_site_label_1
_geom_angle_atom_site_label_2
_geom_angle_atom_site_label_3
_geom_angle
C15 N1 C1 130.0(5)
C15 N2 C4 126.8(5)
C15 N3 C12 125.3(4)
N1 C1 C2 109.0(5)
N1 C1 C3 110.2(5)
C2 C1 C3 113.0(5)
N2 C4 C5 110.7(5)
N2 C4 C6 108.7(5)
C5 C4 C6 110.5(5)
C12 C7 C8 117.7(5)
C12 C7 C13 121.1(5)
C8 C7 C13 121.1(5)
C9 C8 C7 120.3(5)
C10 C9 C8 121.0(5)
C9 C10 C11 121.1(6)
C10 C11 C12 117.1(5)
C10 C11 C14 120.1(5)
C12 C11 C14 122.8(5)
C7 C12 C11 122.7(5)
C7 C12 N3 118.7(5)
C11 C12 N3 118.6(5)
N3 C15 N2 120.8(5)
N3 C15 N1 121.3(5)
N2 C15 N1 117.8(5)

loop_
_geom_bond_atom_site_label_1
_geom_bond_atom_site_label_2
_geom_bond_distance
N1 C15 1.329(6)
N1 C1 1.470(7)
N2 C15 1.328(6)
N2 C4 1.466(7)
N3 C15 1.337(6)
N3 C12 1.454(6)
C1 C2 1.508(8)
C1 C3 1.515(8)
C4 C5 1.508(8)
C4 C6 1.526(8)
C7 C12 1.395(7)
C7 C8 1.400(7)
C7 C13 1.505(8)
C8 C9 1.376(8)
C9 C10 1.374(8)
C10 C11 1.396(8)
C11 C12 1.398(8)
C11 C14 1.515(7)

loop_
_geom_hbond_atom_site_label_D
_geom_hbond_atom_site_label_H
_geom_hbond_atom_site_label_A
_geom_hbond_distance_DH
_geom_hbond_distance_HA
_geom_hbond_distance_DA
_geom_hbond_angle_DHA
_geom_hbond_site_symmetry_A
N1 H1A I 0.87 2.98 3.669(5) 137.6 1_455
N2 H2A I 0.87 2.96 3.675(5) 140.7 1_455
N3 H3A I 0.87 2.82 3.677(4) 168.7 .

loop_
_geom_torsion_atom_site_label_1
_geom_torsion_atom_site_label_2
_geom_torsion_atom_site_label_3
_geom_torsion_atom_site_label_4
_geom_torsion
C15 N1 C1 C2 138.8(6)
C15 N1 C1 C3 -96.6(7)
C15 N2 C4 C5 -102.6(7)
C15 N2 C4 C6 135.9(6)
C12 C7 C8 C9 0.5(8)
C13 C7 C8 C9 -177.8(5)
C7 C8 C9 C10 -0.1(9)
C8 C9 C10 C11 -2.2(10)
C9 C10 C11 C12 3.9(9)
C9 C10 C11 C14 -177.0(5)
C8 C7 C12 C11 1.3(8)
C13 C7 C12 C11 179.7(5)
C8 C7 C12 N3 -179.9(5)
C13 C7 C12 N3 -1.6(7)
C10 C11 C12 C7 -3.5(8)
C14 C11 C12 C7 177.4(5)
C10 C11 C12 N3 177.7(5)
C14 C11 C12 N3 -1.4(8)
C15 N3 C12 C7 119.1(7)
C15 N3 C12 C11 -62.1(8)
C12 N3 C15 N2 156.6(5)
C12 N3 C15 N1 -24.6(10)
C4 N2 C15 N3 -29.1(10)
C4 N2 C15 N1 152.1(6)
C1 N1 C15 N3 -33.2(10)
C1 N1 C15 N2 145.6(6)

loop_
_cod_related_entry_id
_cod_related_entry_database
_cod_related_entry_code
1 ChemSpider 30661463
